data_1563776
loop_
_publ_author_name
'Joubert, J.-M.'
'Tokaychuk, Ya.'
'\<Cern\'y, R.'

_publ_section_title
;
 Crystal structures of three intermetallic phases in the Mo--Pt--Si system
;
_journal_issue 1
_journal_name_full 'Journal of Solid State Chemistry'
_journal_page_first 173
_journal_page_last 179
_journal_paper_doi 10.1016/j.jssc.2009.11.006
_journal_volume 183
_journal_year 2010
_chemical_formula_sum 'Mo Pt2 Si3'
_chemical_formula_weight 570.37
_space_group_IT_number 26
_space_group_name_Hall 'P 2c -2'
_space_group_name_H-M_alt 'P m c 21'
_symmetry_cell_setting orthorhombic
_symmetry_space_group_name_Hall 'P 2c -2'
_symmetry_space_group_name_H-M 'P m c 21'
_cell_angle_alpha 90.00000
_cell_angle_beta 90.00000
_cell_angle_gamma 90.00000
_cell_formula_units_Z 2
_cell_length_a 3.48438(6)
_cell_length_b 9.15112(14)
_cell_length_c 5.48253(8)
_cell_measurement_temperature 293
_cell_volume 174.816(5)
_computing_structure_refinement FULLPROF
_diffrn_ambient_temperature 293
_diffrn_radiation_type 'Cu K\a'
_diffrn_source 'X-ray tube'
_diffrn_source_target 'Cu K\a'
_pd_instr_location ' ?'
_pd_meas_2theta_range_inc 0.040000
_pd_meas_2theta_range_max 145.00000
_pd_meas_2theta_range_min 5.00000
_pd_meas_number_of_points 3501
_pd_proc_2theta_range_inc 0.040000
_pd_proc_2theta_range_max 145.0307
_pd_proc_2theta_range_min 5.0307
_pd_proc_ls_pref_orient_corr ' ?'
_pd_proc_ls_prof_R_factor 5.5625
_pd_proc_ls_prof_wR_expected 1.9733
_pd_proc_ls_prof_wR_factor 7.0623
_pd_proc_wavelength 1.540560
_pd_spec_mounting ' ?'
_refine_ls_number_parameters 31
_refine_ls_number_reflns 477
_refine_ls_number_restraints 0
_refine_ls_R_I_factor 3.8415
_cod_data_source_file JSSC-2010-183-173.cif
_cod_data_source_block phase_X
_cod_depositor_comments
;
The following automatic conversions were performed:

data item '_symmetry_cell_setting' value 'Orthorhombic' was changed
to 'orthorhombic' in accordance with the built-in table derived from
the CIF Core dictionary named 'cif_core.dic' version 2.4.5 last
updated on 2014-11-21.

Automatic conversion script
Id: cif_fix_values 8369 2020-08-20 11:38:08Z andrius 
;
_cod_original_sg_symbol_H-M 'P M C 21'
_cod_database_code 1563776
_pd_proc_ls_prof_cr_factor 7.1075
_pd_proc_ls_prof_cwr_factor 8.6646
_pd_proc_ls_prof_cwr_expected 2.4210
_pd_proc_ls_prof_chi2 12.8087
_pd_proc_ls_prof_echi2 12.9538

loop_
_symmetry_equiv_pos_as_xyz
x,y,z
-x,y,z
x,-y,z+1/2
-x,-y,z+1/2

loop_
_atom_site_label
_atom_site_fract_x
_atom_site_fract_y
_atom_site_fract_z
_atom_site_U_iso_or_equiv
_atom_site_occupancy
_atom_site_adp_type
_atom_site_type_symbol
Mo 0.00000 0.60503(18) 0.0003(12) -0.0077(4) 1.00000 Uiso MO
Pt1 0.50000 0.03196(9) 0.00000 -0.00793(10) 1.00000 Uiso PT
Pt2 0.00000 0.28522(10) 0.0030(9) -0.00793(10) 1.00000 Uiso PT
Si1 0.50000 0.2218(9) 0.6822(15) -0.0127(7) 1.00000 Uiso SI
Si2 0.50000 0.4328(6) 0.1676(17) -0.0127(7) 1.00000 Uiso SI
Si3 0.00000 0.1310(8) 0.3482(18) -0.0127(7) 1.00000 Uiso SI

loop_
_atom_type_symbol
_atom_type_scat_Cromer_Mann_a1
_atom_type_scat_Cromer_Mann_b1
_atom_type_scat_Cromer_Mann_a2
_atom_type_scat_Cromer_Mann_b2
_atom_type_scat_Cromer_Mann_a3
_atom_type_scat_Cromer_Mann_b3
_atom_type_scat_Cromer_Mann_a4
_atom_type_scat_Cromer_Mann_b4
_atom_type_scat_Cromer_Mann_c
_atom_type_scat_dispersion_real
_atom_type_scat_dispersion_imag
_atom_type_scat_source
mo 3.70250 0.27720 17.23560 1.09580 12.88760 11.00400 3.74290 61.65840 4.38750 -0.19100 2.73500 International_Tables_for_Crystallography_Vol.C(1991)_Tables_6.1.1.4_and_6.1.1.5
pt 27.00590 1.51293 17.76390 8.81174 15.71310 0.42459 5.78370 38.61030 11.68830 -5.23300 6.92500 International_Tables_for_Crystallography_Vol.C(1991)_Tables_6.1.1.4_and_6.1.1.5
si 6.29150 2.43860 3.03530 32.33370 1.98910 0.67850 1.54100 81.69370 1.14070 0.24400 0.33000 International_Tables_for_Crystallography_Vol.C(1991)_Tables_6.1.1.4_and_6.1.1.5
